data_2300747
loop_
_publ_author_name
'Rohl&#xed;&#x10d;ek, Jan'
'Eigner, V&#xe1;clav'
'Czernek, Ji&#x159;&#xed;'
'Brus, Ji&#x159;&#xed;'

_publ_section_title
;
 An advanced approach combining solid-state NMR with powder diffraction
 applied to newly synthesized iso-thio-uronium salts.
;
_journal_coeditor_code UI5023
_journal_issue 'Pt 2'
_journal_name_full 'Journal of applied crystallography'
_journal_page_first 321
_journal_page_last 332
_journal_paper_doi 10.1107/S1600576724012378
_journal_volume 58
_journal_year 2025
_chemical_formula_moiety 'C9 H13 N2 S, Br'
_chemical_formula_sum 'C9 H13 Br N2 S'
_chemical_formula_weight 261.2
_space_group_IT_number 14
_space_group_name_Hall '-P 2ybc'
_space_group_name_H-M_alt 'P 1 21/c 1'
_symmetry_cell_setting monoclinic
_symmetry_Int_Tables_number 14
_symmetry_space_group_name_Hall '-P 2ybc'
_symmetry_space_group_name_H-M 'P 1 21/c 1'
_cell_angle_alpha 90
_cell_angle_beta 115.672(4)
_cell_angle_gamma 90
_cell_formula_units_Z 4
_cell_length_a 14.4689(6)
_cell_length_b 6.1901(3)
_cell_length_c 13.3423(7)
_cell_measurement_reflns_used 2920
_cell_measurement_temperature 95.0(4)
_cell_measurement_theta_max 73.83
_cell_measurement_theta_min 3.37
_cell_volume 1077.03(10)
_computing_cell_refinement 'CrysAlisPro 1.171.38.43 (Rigaku OD, 2015)'
_computing_data_collection 'CrysAlisPro 1.171.38.43 (Rigaku OD, 2015)'
_computing_data_reduction 'CrysAlisPro 1.171.38.43 (Rigaku OD, 2015)'
_diffrn_ambient_temperature 95
_diffrn_detector 'CCD plate'
_diffrn_detector_area_resol_mean 5.2027
_diffrn_measured_fraction_theta_full 0.98
_diffrn_measured_fraction_theta_max 0.96
_diffrn_measurement_device 'four-circle diffractometer'
_diffrn_measurement_device_type 'SuperNova, Dual, Cu at zero, AtlasS2'
_diffrn_measurement_method '\w scans'
_diffrn_radiation_monochromator mirror
_diffrn_radiation_probe x-ray
_diffrn_radiation_source 'X-ray tube'
_diffrn_radiation_type 'Cu K\a'
_diffrn_radiation_wavelength 1.54184
_diffrn_reflns_av_R_equivalents 0.0165
_diffrn_reflns_av_unetI/netI 0.0198
_diffrn_reflns_limit_h_max 17
_diffrn_reflns_limit_h_min -17
_diffrn_reflns_limit_k_max 4
_diffrn_reflns_limit_k_min -7
_diffrn_reflns_limit_l_max 12
_diffrn_reflns_limit_l_min -16
_diffrn_reflns_number 3712
_diffrn_reflns_theta_full 72.34
_diffrn_reflns_theta_max 74.15
_diffrn_reflns_theta_min 3.39
_diffrn_source 'micro-focus sealed X-ray tube'
_exptl_absorpt_coefficient_mu 6.67
_exptl_absorpt_correction_T_max 0.71
_exptl_absorpt_correction_T_min 0.428
_exptl_absorpt_correction_type analytical
_exptl_absorpt_process_details
;
   CrysAlisPro 1.171.38.43 (Rigaku Oxford Diffraction, 2015)
   Analytical numeric absorption correction based on crystal shape
;
_exptl_crystal_colour colourless
_exptl_crystal_density_diffrn 1.6107
_exptl_crystal_description platelet
_exptl_crystal_F_000 528
_exptl_crystal_size_max 0.21
_exptl_crystal_size_mid 0.135
_exptl_crystal_size_min 0.06
_refine_diff_density_max 0.27
_refine_diff_density_min -0.22
_refine_ls_extinction_method none
_refine_ls_goodness_of_fit_gt 1.11
_refine_ls_goodness_of_fit_ref 1.11
_refine_ls_hydrogen_treatment mixed
_refine_ls_number_constraints 40
_refine_ls_number_parameters 130
_refine_ls_number_reflns 2111
_refine_ls_number_restraints 4
_refine_ls_R_factor_all 0.0220
_refine_ls_R_factor_gt 0.0206
_refine_ls_shift/su_max 0.0188
_refine_ls_shift/su_mean 0.0016
_refine_ls_structure_factor_coef Fsqd
_refine_ls_weighting_details w=1/(\s^2^(I)+0.0016I^2^)
_refine_ls_weighting_scheme sigma
_refine_ls_wR_factor_gt 0.0583
_refine_ls_wR_factor_ref 0.0601
_reflns_number_gt 1998
_reflns_number_total 2111
_reflns_threshold_expression I>3\s(I)
_cod_data_source_file ui5023.cif
_cod_data_source_block 2Br_VE038
_cod_depositor_comments
;
The following automatic conversions were performed:

data item '_diffrn_radiation_probe' value 'X-ray' was changed to
'x-ray' in accordance with the
/home/data/users/saulius/crontab/automatic-downloads/rss-feeds/IUCr/lib/dictionaries/cif_core.dic
dictionary named 'cif_core.dic' version 2.4.2 last updated on
2011-04-26.

Automatic conversion script
Id: cif_fix_values 8170 2020-07-09 18:12:32Z antanas 

 Adding full bibliography for 2300745--2300749.cif.
;
_cod_original_sg_symbol_Hall '-P 2ycb'
_cod_database_code 2300747

loop_
_space_group_symop_id
_space_group_symop_operation_xyz
1 x,y,z
2 -x,y+1/2,-z+1/2
3 -x,-y,-z
4 x,-y+1/2,z+1/2

loop_
_atom_site_label
_atom_site_type_symbol
_atom_site_fract_x
_atom_site_fract_y
_atom_site_fract_z
_atom_site_adp_type
_atom_site_U_iso_or_equiv
_atom_site_site_symmetry_multiplicity
_atom_site_occupancy
_atom_site_calc_flag
_atom_site_refinement_flags
_atom_site_disorder_assembly
_atom_site_disorder_group
Br1 Br 0.600487(12) 0.22079(3) 0.506735(13) Uani 0.01463(9) 4 1 d . . .
S1 S 0.64285(3) 0.90635(6) 0.25708(3) Uani 0.01438(14) 4 1 d . . .
N1 N 0.62481(11) 0.4818(2) 0.29085(12) Uani 0.0159(5) 4 1 d . . .
N2 N 0.58862(12) 0.7225(2) 0.39923(13) Uani 0.0162(5) 4 1 d . . .
C1 C 0.81973(13) 0.7200(3) 0.25747(14) Uani 0.0136(6) 4 1 d . . .
C2 C 0.85220(13) 0.5128(3) 0.24670(14) Uani 0.0156(6) 4 1 d . . .
C3 C 0.95280(13) 0.4474(3) 0.31235(14) Uani 0.0168(6) 4 1 d . . .
C4 C 1.02351(13) 0.5863(3) 0.38940(14) Uani 0.0162(6) 4 1 d . . .
C5 C 0.99066(14) 0.7944(3) 0.39902(16) Uani 0.0182(6) 4 1 d . . .
C6 C 0.89072(13) 0.8603(3) 0.33498(14) Uani 0.0168(6) 4 1 d . . .
C7 C 0.71232(13) 0.7938(2) 0.18366(15) Uani 0.0152(6) 4 1 d . . .
C8 C 0.61790(12) 0.6823(3) 0.32061(14) Uani 0.0133(5) 4 1 d . . .
C9 C 1.13239(13) 0.5178(3) 0.46025(15) Uani 0.0211(6) 4 1 d . . .
H1c2 H 0.804885 0.414357 0.193628 Uiso 0.0187 4 1 d . . .
H1c3 H 0.973595 0.303741 0.304149 Uiso 0.0202 4 1 d . . .
H1c5 H 1.038401 0.893614 0.451113 Uiso 0.0218 4 1 d . . .
H1c6 H 0.869932 1.00362 0.343812 Uiso 0.0201 4 1 d . . .
H1c7 H 0.673996 0.675735 0.137811 Uiso 0.0182 4 1 d . . .
H2c7 H 0.714172 0.897635 0.131125 Uiso 0.0182 4 1 d . . .
H1c9 H 1.142071 0.37213 0.44202 Uiso 0.0253 4 1 d . . .
H2c9 H 1.178421 0.612031 0.446639 Uiso 0.0253 4 1 d . . .
H3c9 H 1.146127 0.525608 0.537304 Uiso 0.0253 4 1 d . . .
H1n1 H 0.6157(18) 0.379(3) 0.3289(17) Uiso 0.0191 4 1 d . . .
H2n1 H 0.6337(18) 0.454(4) 0.2325(11) Uiso 0.0191 4 1 d . . .
H1n2 H 0.5696(17) 0.617(2) 0.4280(18) Uiso 0.0195 4 1 d . . .
H2n2 H 0.5890(18) 0.8533(13) 0.4210(19) Uiso 0.0195 4 1 d . . .

loop_
_atom_site_aniso_label
_atom_site_aniso_type_symbol
_atom_site_aniso_U_11
_atom_site_aniso_U_22
_atom_site_aniso_U_33
_atom_site_aniso_U_12
_atom_site_aniso_U_13
_atom_site_aniso_U_23
Br1 Br 0.01743(12) 0.00907(12) 0.01871(12) -0.00097(5) 0.00905(9) 0.00035(5)
S1 S 0.01686(19) 0.00885(18) 0.0194(2) 0.00097(13) 0.00972(16) 0.00191(14)
N1 N 0.0210(7) 0.0105(6) 0.0189(7) -0.0006(5) 0.0111(6) 0.0000(5)
N2 N 0.0219(7) 0.0109(7) 0.0170(7) -0.0030(5) 0.0095(6) -0.0012(5)
C1 C 0.0169(8) 0.0124(8) 0.0136(7) -0.0003(6) 0.0086(7) 0.0017(6)
C2 C 0.0187(8) 0.0137(8) 0.0162(7) -0.0032(6) 0.0092(6) -0.0035(6)
C3 C 0.0211(8) 0.0140(8) 0.0198(8) 0.0021(6) 0.0130(7) 0.0019(6)
C4 C 0.0180(8) 0.0202(8) 0.0146(7) 0.0005(6) 0.0110(6) 0.0020(6)
C5 C 0.0182(8) 0.0193(9) 0.0186(8) -0.0044(6) 0.0094(7) -0.0040(6)
C6 C 0.0218(8) 0.0122(8) 0.0198(8) -0.0013(6) 0.0123(7) -0.0018(6)
C7 C 0.0182(8) 0.0128(8) 0.0159(8) 0.0001(6) 0.0087(7) 0.0010(6)
C8 C 0.0109(7) 0.0114(7) 0.0153(7) 0.0000(6) 0.0035(6) 0.0020(6)
C9 C 0.0168(8) 0.0265(9) 0.0225(8) 0.0026(7) 0.0108(7) 0.0028(7)

loop_
_atom_type_symbol
_atom_type_scat_dispersion_real
_atom_type_scat_dispersion_imag
_atom_type_scat_source
C 0.0181 0.0091 'International Tables Vol C tables 4.2.6.8 and 6.1.1.1'
H 0.0000 0.0000 'International Tables Vol C tables 4.2.6.8 and 6.1.1.1'
Br -0.6763 1.2805 'International Tables Vol C tables 4.2.6.8 and 6.1.1.1'
N 0.0311 0.0180 'International Tables Vol C tables 4.2.6.8 and 6.1.1.1'
S 0.3331 0.5567 'International Tables Vol C tables 4.2.6.8 and 6.1.1.1'

loop_
_exptl_crystal_face_index_h
_exptl_crystal_face_index_k
_exptl_crystal_face_index_l
_exptl_crystal_face_perp_dist
? ? ? ?

loop_
_geom_angle_atom_site_label_1
_geom_angle_atom_site_label_2
_geom_angle_atom_site_label_3
_geom_angle_site_symmetry_1
_geom_angle_site_symmetry_2
_geom_angle_site_symmetry_3
_geom_angle
_geom_angle_publ_flag
C7 S1 C8 . . . 103.67(9) ?
C8 N1 H1n1 . . . 117.9(15) ?
C8 N1 H2n1 . . . 121.3(16) ?
H1n1 N1 H2n1 . . . 121(2) ?
C8 N2 H1n2 . . . 119.3(16) ?
C8 N2 H2n2 . . . 119.5(19) ?
H1n2 N2 H2n2 . . . 121(2) ?
C2 C1 C6 . . . 118.35(15) ?
C2 C1 C7 . . . 120.66(13) ?
C6 C1 C7 . . . 120.92(15) ?
C1 C2 C3 . . . 120.60(14) ?
C1 C2 H1c2 . . . 119.7 ?
C3 C2 H1c2 . . . 119.7 ?
C2 C3 C4 . . . 121.22(16) ?
C2 C3 H1c3 . . . 119.39 ?
C4 C3 H1c3 . . . 119.39 ?
C3 C4 C5 . . . 117.87(15) ?
C3 C4 C9 . . . 121.68(17) ?
C5 C4 C9 . . . 120.45(15) ?
C4 C5 C6 . . . 121.38(15) ?
C4 C5 H1c5 . . . 119.31 ?
C6 C5 H1c5 . . . 119.31 ?
C1 C6 C5 . . . 120.58(16) ?
C1 C6 H1c6 . . . 119.71 ?
C5 C6 H1c6 . . . 119.71 ?
S1 C7 C1 . . . 114.74(13) ?
C1 C7 H1c7 . . . 109.47 ?
C1 C7 H2c7 . . . 109.47 ?
H1c7 C7 H2c7 . . . 103.63 ?
S1 C8 N1 . . . 122.91(16) ?
S1 C8 N2 . . . 116.36(13) ?
N1 C8 N2 . . . 120.71(17) ?
C4 C9 H1c9 . . . 109.47 ?
C4 C9 H2c9 . . . 109.47 ?
C4 C9 H3c9 . . . 109.47 ?
H1c9 C9 H2c9 . . . 109.47 ?
H1c9 C9 H3c9 . . . 109.47 ?
H2c9 C9 H3c9 . . . 109.47 ?

loop_
_geom_bond_atom_site_label_1
_geom_bond_atom_site_label_2
_geom_bond_site_symmetry_1
_geom_bond_site_symmetry_2
_geom_bond_distance
_geom_bond_publ_flag
S1 C7 . . 1.819(2) ?
S1 C8 . . 1.7430(19) ?
N1 C8 . . 1.320(2) ?
N1 H1n1 . . 0.86(2) ?
N1 H2n1 . . 0.86(2) ?
N2 C8 . . 1.314(3) ?
N2 H1n2 . . 0.86(2) ?
N2 H2n2 . . 0.860(12) ?
C1 C2 . . 1.394(2) ?
C1 C6 . . 1.400(2) ?
C1 C7 . . 1.506(2) ?
C2 C3 . . 1.395(2) ?
C2 H1c2 . . 0.96 ?
C3 C4 . . 1.390(2) ?
C3 H1c3 . . 0.96 ?
C4 C5 . . 1.398(3) ?
C4 C9 . . 1.505(2) ?
C5 C6 . . 1.385(2) ?
C5 H1c5 . . 0.96 ?
C6 H1c6 . . 0.96 ?
C7 H1c7 . . 0.96 ?
C7 H2c7 . . 0.96 ?
C9 H1c9 . . 0.96 ?
C9 H2c9 . . 0.96 ?
C9 H3c9 . . 0.96 ?

loop_
_geom_hbond_atom_site_label_D
_geom_hbond_atom_site_label_H
_geom_hbond_atom_site_label_A
_geom_hbond_site_symmetry_D
_geom_hbond_site_symmetry_H
_geom_hbond_site_symmetry_A
_geom_hbond_distance_DH
_geom_hbond_distance_HA
_geom_hbond_distance_DA
_geom_hbond_angle_DHA
_geom_hbond_publ_flag
N1 H1n1 Br1 . . . 0.86(2) 2.66(2) 3.4508(18) 153.1(17) ?
N1 H2n1 Br1 . . 4_554 0.86(2) 3.037(18) 3.8614(18) 161(2) ?
N2 H1n2 Br1 . . . 0.86(2) 2.630(16) 3.3938(15) 149(2) ?
N2 H2n2 Br1 . . 1_565 0.860(12) 2.519(13) 3.3747(15) 173.6(18) ?

loop_
_restr_angle_atom_site_label_1
_restr_angle_site_symmetry_1
_restr_angle_atom_site_label_2
_restr_angle_site_symmetry_2
_restr_angle_atom_site_label_3
_restr_angle_site_symmetry_3
_restr_angle_target
_restr_angle_target_weight_param
? ? ? ? ? ? ? ?

loop_
_restr_distance_atom_site_label_1
_restr_distance_site_symmetry_1
_restr_distance_atom_site_label_2
_restr_distance_site_symmetry_2
_restr_distance_target
_restr_distance_target_weight_param
H1n1 . N1 . 0.86 0.001
H2n1 . N1 . 0.86 0.001
H1n2 . N2 . 0.86 0.001
H2n2 . N2 . 0.86 0.001

loop_
_restr_equal_angle_atom_site_label_1
_restr_equal_angle_site_symmetry_1
_restr_equal_angle_atom_site_label_2
_restr_equal_angle_site_symmetry_2
_restr_equal_angle_atom_site_label_3
_restr_equal_angle_site_symmetry_3
_restr_equal_angle_class_class_id
_restr_equal_angle_class_target_weight_param
? ? ? ? ? ? ? ?

loop_
_restr_equal_distance_atom_site_label_1
_restr_equal_distance_site_symmetry_1
_restr_equal_distance_atom_site_label_2
_restr_equal_distance_site_symmetry_2
_restr_equal_distance_class_class_id
_restr_equal_distance_class_target_weight_param
? ? ? ? ? ?

loop_
_restr_equal_torsion_atom_site_label_1
_restr_equal_torsion_site_symmetry_1
_restr_equal_torsion_atom_site_label_2
_restr_equal_torsion_site_symmetry_2
_restr_equal_torsion_atom_site_label_3
_restr_equal_torsion_site_symmetry_3
_restr_equal_torsion_atom_site_label_4
_restr_equal_torsion_site_symmetry_4
_restr_equal_torsion_class_class_id
_restr_equal_torsion_class_target_weight_param
? ? ? ? ? ? ? ? ? ?

loop_
_restr_torsion_atom_site_label_1
_restr_torsion_site_symmetry_1
_restr_torsion_atom_site_label_2
_restr_torsion_site_symmetry_2
_restr_torsion_atom_site_label_3
_restr_torsion_site_symmetry_3
_restr_torsion_atom_site_label_4
_restr_torsion_site_symmetry_4
_restr_torsion_angle_target
_restr_torsion_weight_param
? ? ? ? ? ? ? ? ? ?

loop_
_twin_individual_id
_twin_individual_mass_fraction_refined
_twin_individual_twin_matrix_11
_twin_individual_twin_matrix_12
_twin_individual_twin_matrix_13
_twin_individual_twin_matrix_21
_twin_individual_twin_matrix_22
_twin_individual_twin_matrix_23
_twin_individual_twin_matrix_31
_twin_individual_twin_matrix_32
_twin_individual_twin_matrix_33
? ? ? ? ? ? ? ? ? ? ?
